data_4076574
loop_
_publ_author_name
'Fischer, Paul J.'
'Neary, Michelle C.'
'Avena, Laura'
'Sullivan, Kevin P.'
'Hackbarth, Kent C.'

_publ_section_title
;
 Dicarbonyl{[2-(diphenylphosphino)ethyl]cyclopentadienyl} Group VI Metal
 Hydrides, Halides, and Anions: Precursors for Olefin Epoxidation
 Catalysts
;
_journal_issue 6
_journal_name_full Organometallics
_journal_page_first 2437
_journal_paper_doi 10.1021/om300057n
_journal_volume 31
_journal_year 2012
_chemical_formula_moiety 'C21 H18 I Mo O2 P'
_chemical_formula_sum 'C21 H18 I Mo O2 P'
_chemical_formula_weight 556.16
_chemical_name_common 11136a
_chemical_name_systematic
; 
 ? 
;
_space_group_IT_number 14
_symmetry_cell_setting monoclinic
_symmetry_space_group_name_Hall '-P 2yn'
_symmetry_space_group_name_H-M 'P 1 21/n 1'
_atom_sites_solution_hydrogens geom
_atom_sites_solution_primary direct
_atom_sites_solution_secondary difmap
_audit_creation_method SHELXL-97
_cell_angle_alpha 90.00
_cell_angle_beta 92.419(1)
_cell_angle_gamma 90.00
_cell_formula_units_Z 4
_cell_length_a 12.1961(11)
_cell_length_b 10.5867(10)
_cell_length_c 15.4413(14)
_cell_measurement_reflns_used 2975
_cell_measurement_temperature 173(2)
_cell_measurement_theta_max 25.69
_cell_measurement_theta_min 2.33
_cell_volume 1991.9(3)
_computing_cell_refinement 'Bruker SAINT'
_computing_data_collection 'Bruker APEX2'
_computing_data_reduction 'Bruker SAINT'
_computing_molecular_graphics 'Bruker SHELXTL'
_computing_publication_material 'Bruker SHELXTL'
_computing_structure_refinement 'SHELXL-97 (Sheldrick, 2008)'
_computing_structure_solution 'SHELXS-97 (Sheldrick, 2008)'
_diffrn_ambient_temperature 173(2)
_diffrn_measured_fraction_theta_full 0.995
_diffrn_measured_fraction_theta_max 0.995
_diffrn_measurement_device_type 'Bruker APEX-II CCD'
_diffrn_measurement_method '\f and \w scans'
_diffrn_radiation_monochromator graphite
_diffrn_radiation_source 'sealed tube'
_diffrn_radiation_type MoK\a
_diffrn_radiation_wavelength 0.71073
_diffrn_reflns_av_R_equivalents 0.0643
_diffrn_reflns_av_sigmaI/netI 0.0553
_diffrn_reflns_limit_h_max 15
_diffrn_reflns_limit_h_min -15
_diffrn_reflns_limit_k_max 13
_diffrn_reflns_limit_k_min 0
_diffrn_reflns_limit_l_max 19
_diffrn_reflns_limit_l_min 0
_diffrn_reflns_number 16675
_diffrn_reflns_theta_full 26.00
_diffrn_reflns_theta_max 26.00
_diffrn_reflns_theta_min 2.09
_exptl_absorpt_coefficient_mu 2.301
_exptl_absorpt_correction_T_max 0.9342
_exptl_absorpt_correction_T_min 0.7698
_exptl_absorpt_correction_type multi-scan
_exptl_absorpt_process_details 'SADABS (Sheldrick, 2008/1)'
_exptl_crystal_colour orange
_exptl_crystal_density_diffrn 1.855
_exptl_crystal_density_method 'not measured'
_exptl_crystal_description Plate
_exptl_crystal_F_000 1080
_exptl_crystal_size_max 0.12
_exptl_crystal_size_mid 0.10
_exptl_crystal_size_min 0.03
_refine_diff_density_max 0.586
_refine_diff_density_min -0.498
_refine_diff_density_rms 0.127
_refine_ls_extinction_method none
_refine_ls_goodness_of_fit_ref 1.008
_refine_ls_hydrogen_treatment constr
_refine_ls_matrix_type full
_refine_ls_number_parameters 235
_refine_ls_number_reflns 3882
_refine_ls_number_restraints 0
_refine_ls_restrained_S_all 1.008
_refine_ls_R_factor_all 0.0620
_refine_ls_R_factor_gt 0.0347
_refine_ls_shift/su_max 0.000
_refine_ls_shift/su_mean 0.000
_refine_ls_structure_factor_coef Fsqd
_refine_ls_weighting_details 'calc w=1/[\s^2^(Fo^2^)+(0.0202P)^2^+1.5550P] where P=(Fo^2^+2Fc^2^)/3'
_refine_ls_weighting_scheme calc
_refine_ls_wR_factor_gt 0.0581
_refine_ls_wR_factor_ref 0.0663
_reflns_number_gt 2855
_reflns_number_total 3882
_reflns_threshold_expression >2sigma(I)
_cod_data_source_file om300057n_si_003.cif
_cod_data_source_block 7
_cod_depositor_comments
;
The following automatic conversions were performed:

'_symmetry_cell_setting' value 'Monoclinic' changed to 'monoclinic'
according to /home/saulius/struct/CIF-dictionaries/cif_core.dic
dictionary named 'cif_core.dic' version 2.4.1 from
2010-06-29.

'_exptl_absorpt_correction_type' value 'Multi-scan'
changed to 'multi-scan' according to
/home/saulius/struct/CIF-dictionaries/cif_core.dic dictionary named
'cif_core.dic' version 2.4.1 from 2010-06-29.

Automatic conversion script
Id: cif_fix_values 1715 2011-07-08 13:25:40Z adriana 
;
_cod_original_sg_symbol_H-M P2(1)/n
_cod_database_code 4076574

loop_
_symmetry_equiv_pos_as_xyz
'x, y, z'
'-x+1/2, y+1/2, -z+1/2'
'-x, -y, -z'
'x-1/2, -y-1/2, z-1/2'

loop_
_atom_site_label
_atom_site_type_symbol
_atom_site_fract_x
_atom_site_fract_y
_atom_site_fract_z
_atom_site_U_iso_or_equiv
_atom_site_adp_type
_atom_site_occupancy
_atom_site_symmetry_multiplicity
_atom_site_calc_flag
_atom_site_refinement_flags
Mo1 Mo 0.64571(3) 0.67548(4) 0.38752(2) 0.02102(11) Uani 1 1 d .
I1 I 0.60763(3) 0.41974(3) 0.33423(2) 0.03296(11) Uani 1 1 d .
C1 C 0.7836(4) 0.6340(4) 0.3330(3) 0.0247(11) Uani 1 1 d .
O1 O 0.8614(3) 0.6136(3) 0.2957(2) 0.0360(9) Uani 1 1 d .
C2 C 0.6596(4) 0.5789(4) 0.4970(3) 0.0272(11) Uani 1 1 d .
O2 O 0.6700(3) 0.5255(3) 0.5621(2) 0.0383(9) Uani 1 1 d .
C3 C 0.5783(4) 0.8823(4) 0.3685(3) 0.0258(11) Uani 1 1 d .
C4 C 0.5961(4) 0.8325(5) 0.2847(3) 0.0309(12) Uani 1 1 d .
H4A H 0.6450 0.8695 0.2410 0.037 Uiso 1 1 calc R
C5 C 0.5265(4) 0.7271(5) 0.2719(3) 0.0317(12) Uani 1 1 d .
H5A H 0.5159 0.6779 0.2169 0.038 Uiso 1 1 calc R
C6 C 0.4631(4) 0.7136(5) 0.3475(3) 0.0330(12) Uani 1 1 d .
H6A H 0.4009 0.6534 0.3542 0.040 Uiso 1 1 calc R
C7 C 0.4938(4) 0.8101(5) 0.4052(3) 0.0323(12) Uani 1 1 d .
H7A H 0.4588 0.8285 0.4612 0.039 Uiso 1 1 calc R
C8 C 0.6381(4) 0.9932(4) 0.4087(3) 0.0308(12) Uani 1 1 d .
H8A H 0.6094 1.0106 0.4666 0.037 Uiso 1 1 calc R
H8B H 0.6252 1.0690 0.3721 0.037 Uiso 1 1 calc R
C9 C 0.7616(4) 0.9661(4) 0.4177(3) 0.0243(11) Uani 1 1 d .
H9A H 0.7999 1.0321 0.4529 0.029 Uiso 1 1 calc R
H9B H 0.7942 0.9621 0.3602 0.029 Uiso 1 1 calc R
P1 P 0.77031(10) 0.81269(11) 0.47225(7) 0.0222(3) Uani 1 1 d .
C10 C 0.9135(4) 0.7686(4) 0.4828(3) 0.0243(11) Uani 1 1 d .
C11 C 0.9891(4) 0.8062(5) 0.4234(3) 0.0339(13) Uani 1 1 d .
H11A H 0.9672 0.8623 0.3779 0.041 Uiso 1 1 calc R
C12 C 1.0958(5) 0.7628(5) 0.4297(4) 0.0438(15) Uani 1 1 d .
H12A H 1.1469 0.7895 0.3887 0.053 Uiso 1 1 calc R
C13 C 1.1284(4) 0.6820(5) 0.4945(4) 0.0422(14) Uani 1 1 d .
H13A H 1.2024 0.6537 0.4989 0.051 Uiso 1 1 calc R
C14 C 1.0543(5) 0.6411(5) 0.5538(3) 0.0431(15) Uani 1 1 d .
H14A H 1.0768 0.5836 0.5983 0.052 Uiso 1 1 calc R
C15 C 0.9474(4) 0.6842(5) 0.5478(3) 0.0350(13) Uani 1 1 d .
H15A H 0.8965 0.6560 0.5885 0.042 Uiso 1 1 calc R
C16 C 0.7383(4) 0.8566(4) 0.5835(3) 0.0247(11) Uani 1 1 d .
C17 C 0.6403(4) 0.8227(5) 0.6198(3) 0.0277(11) Uani 1 1 d .
H17A H 0.5896 0.7699 0.5886 0.033 Uiso 1 1 calc R
C18 C 0.6162(4) 0.8659(5) 0.7017(3) 0.0357(13) Uani 1 1 d .
H18A H 0.5497 0.8409 0.7266 0.043 Uiso 1 1 calc R
C19 C 0.6874(5) 0.9442(5) 0.7469(3) 0.0385(14) Uani 1 1 d .
H19A H 0.6691 0.9749 0.8023 0.046 Uiso 1 1 calc R
C20 C 0.7854(4) 0.9787(5) 0.7123(3) 0.0351(13) Uani 1 1 d .
H20A H 0.8350 1.0322 0.7441 0.042 Uiso 1 1 calc R
C21 C 0.8116(4) 0.9351(4) 0.6307(3) 0.0310(12) Uani 1 1 d .
H21A H 0.8792 0.9586 0.6069 0.037 Uiso 1 1 calc R

loop_
_atom_site_aniso_label
_atom_site_aniso_U_11
_atom_site_aniso_U_22
_atom_site_aniso_U_33
_atom_site_aniso_U_23
_atom_site_aniso_U_13
_atom_site_aniso_U_12
Mo1 0.0235(2) 0.0207(2) 0.0189(2) -0.00026(17) 0.00134(17) -0.00003(18)
I1 0.0330(2) 0.02678(18) 0.0392(2) -0.00871(16) 0.00378(15) -0.00465(16)
C1 0.033(3) 0.021(2) 0.020(2) -0.001(2) -0.002(2) -0.007(2)
O1 0.034(2) 0.035(2) 0.040(2) -0.0067(16) 0.0161(18) -0.0031(17)
C2 0.028(3) 0.021(2) 0.033(3) -0.003(2) 0.002(2) 0.001(2)
O2 0.053(3) 0.035(2) 0.028(2) 0.0088(17) 0.0090(18) 0.0072(18)
C3 0.029(3) 0.021(2) 0.028(3) 0.008(2) -0.003(2) 0.006(2)
C4 0.037(3) 0.034(3) 0.022(3) 0.009(2) 0.000(2) 0.003(2)
C5 0.033(3) 0.032(3) 0.030(3) 0.005(2) -0.012(2) 0.000(2)
C6 0.026(3) 0.032(3) 0.040(3) 0.005(2) -0.008(2) 0.001(2)
C7 0.023(3) 0.037(3) 0.037(3) 0.004(3) 0.002(2) 0.007(2)
C8 0.035(3) 0.024(3) 0.033(3) -0.001(2) -0.005(2) 0.006(2)
C9 0.028(3) 0.020(2) 0.024(3) -0.001(2) -0.004(2) 0.000(2)
P1 0.0244(7) 0.0231(6) 0.0194(6) -0.0010(5) 0.0020(5) -0.0003(5)
C10 0.025(3) 0.022(2) 0.026(3) -0.008(2) -0.004(2) 0.002(2)
C11 0.032(3) 0.036(3) 0.034(3) 0.001(2) 0.001(2) 0.004(3)
C12 0.040(4) 0.043(3) 0.050(4) -0.014(3) 0.012(3) -0.001(3)
C13 0.029(3) 0.044(3) 0.053(4) -0.020(3) -0.008(3) 0.012(3)
C14 0.051(4) 0.044(3) 0.033(3) -0.009(3) -0.017(3) 0.019(3)
C15 0.036(3) 0.039(3) 0.029(3) 0.001(2) -0.005(2) 0.006(3)
C16 0.030(3) 0.022(2) 0.023(3) -0.002(2) -0.002(2) 0.002(2)
C17 0.029(3) 0.034(3) 0.020(2) -0.001(2) -0.002(2) 0.000(2)
C18 0.033(3) 0.046(3) 0.028(3) 0.001(2) 0.005(2) 0.004(3)
C19 0.048(4) 0.042(3) 0.025(3) -0.007(2) 0.000(3) 0.008(3)
C20 0.043(4) 0.035(3) 0.027(3) -0.004(2) -0.004(3) -0.003(3)
C21 0.034(3) 0.031(3) 0.028(3) -0.001(2) 0.003(2) -0.001(2)

loop_
_atom_type_symbol
_atom_type_description
_atom_type_scat_dispersion_real
_atom_type_scat_dispersion_imag
_atom_type_scat_source
C C 0.0033 0.0016 'International Tables Vol C Tables 4.2.6.8 and 6.1.1.4'
H H 0.0000 0.0000 'International Tables Vol C Tables 4.2.6.8 and 6.1.1.4'
O O 0.0106 0.0060 'International Tables Vol C Tables 4.2.6.8 and 6.1.1.4'
P P 0.1023 0.0942 'International Tables Vol C Tables 4.2.6.8 and 6.1.1.4'
Mo Mo -1.6832 0.6857 'International Tables Vol C Tables 4.2.6.8 and 6.1.1.4'
I I -0.4742 1.8119 'International Tables Vol C Tables 4.2.6.8 and 6.1.1.4'

loop_
_geom_angle_atom_site_label_1
_geom_angle_atom_site_label_2
_geom_angle_atom_site_label_3
_geom_angle
C1 Mo1 C2 101.91(19)
C1 Mo1 C5 104.10(18)
C2 Mo1 C5 143.94(19)
C1 Mo1 C6 139.01(18)
C2 Mo1 C6 111.39(19)
C5 Mo1 C6 35.98(17)
C1 Mo1 C3 117.15(17)
C2 Mo1 C3 127.24(17)
C5 Mo1 C3 58.69(17)
C6 Mo1 C3 58.57(17)
C1 Mo1 C4 93.99(18)
C2 Mo1 C4 161.81(18)
C5 Mo1 C4 35.10(16)
C6 Mo1 C4 58.83(17)
C3 Mo1 C4 35.12(15)
C1 Mo1 C7 151.09(18)
C2 Mo1 C7 104.66(18)
C5 Mo1 C7 58.50(17)
C6 Mo1 C7 34.66(16)
C3 Mo1 C7 35.06(16)
C4 Mo1 C7 58.17(17)
C1 Mo1 P1 80.66(13)
C2 Mo1 P1 79.66(14)
C5 Mo1 P1 128.91(13)
C6 Mo1 P1 127.42(13)
C3 Mo1 P1 73.72(12)
C4 Mo1 P1 94.44(13)
C7 Mo1 P1 93.03(13)
C1 Mo1 I1 78.25(13)
C2 Mo1 I1 76.32(13)
C5 Mo1 I1 84.98(13)
C6 Mo1 I1 86.89(13)
C3 Mo1 I1 142.45(12)
C4 Mo1 I1 116.05(12)
C7 Mo1 I1 119.03(12)
P1 Mo1 I1 143.76(3)
O1 C1 Mo1 175.1(4)
O2 C2 Mo1 177.8(4)
C7 C3 C4 107.7(4)
C7 C3 C8 127.1(4)
C4 C3 C8 125.2(4)
C7 C3 Mo1 72.8(3)
C4 C3 Mo1 72.7(3)
C8 C3 Mo1 121.0(3)
C5 C4 C3 107.9(4)
C5 C4 Mo1 70.9(3)
C3 C4 Mo1 72.2(3)
C5 C4 H4A 126.0
C3 C4 H4A 126.0
Mo1 C4 H4A 126.0
C4 C5 C6 107.8(4)
C4 C5 Mo1 74.0(3)
C6 C5 Mo1 72.1(3)
C4 C5 H5A 125.8
C6 C5 H5A 125.8
Mo1 C5 H5A 125.8
C7 C6 C5 107.9(5)
C7 C6 Mo1 74.3(3)
C5 C6 Mo1 71.9(3)
C7 C6 H6A 125.8
C5 C6 H6A 125.8
Mo1 C6 H6A 125.8
C6 C7 C3 108.6(4)
C6 C7 Mo1 71.1(3)
C3 C7 Mo1 72.1(3)
C6 C7 H7A 125.6
C3 C7 H7A 125.6
Mo1 C7 H7A 125.6
C3 C8 C9 110.4(4)
C3 C8 H8A 109.6
C9 C8 H8A 109.6
C3 C8 H8B 109.6
C9 C8 H8B 109.6
H8A C8 H8B 108.1
C8 C9 P1 104.2(3)
C8 C9 H9A 110.9
P1 C9 H9A 110.9
C8 C9 H9B 110.9
P1 C9 H9B 110.9
H9A C9 H9B 108.9
C10 P1 C9 107.9(2)
C10 P1 C16 102.9(2)
C9 P1 C16 101.2(2)
C10 P1 Mo1 118.13(15)
C9 P1 Mo1 104.99(15)
C16 P1 Mo1 119.97(16)
C11 C10 C15 118.3(5)
C11 C10 P1 122.2(4)
C15 C10 P1 119.2(4)
C12 C11 C10 120.6(5)
C12 C11 H11A 119.7
C10 C11 H11A 119.7
C13 C12 C11 120.4(5)
C13 C12 H12A 119.8
C11 C12 H12A 119.8
C12 C13 C14 120.3(5)
C12 C13 H13A 119.9
C14 C13 H13A 119.9
C15 C14 C13 119.6(5)
C15 C14 H14A 120.2
C13 C14 H14A 120.2
C14 C15 C10 120.7(5)
C14 C15 H15A 119.6
C10 C15 H15A 119.6
C17 C16 C21 118.9(4)
C17 C16 P1 122.2(4)
C21 C16 P1 118.7(4)
C18 C17 C16 120.1(5)
C18 C17 H17A 119.9
C16 C17 H17A 119.9
C19 C18 C17 120.7(5)
C19 C18 H18A 119.7
C17 C18 H18A 119.7
C18 C19 C20 120.2(5)
C18 C19 H19A 119.9
C20 C19 H19A 119.9
C19 C20 C21 120.0(5)
C19 C20 H20A 120.0
C21 C20 H20A 120.0
C20 C21 C16 120.1(5)
C20 C21 H21A 120.0
C16 C21 H21A 120.0

loop_
_geom_bond_atom_site_label_1
_geom_bond_atom_site_label_2
_geom_bond_distance
Mo1 C1 1.962(5)
Mo1 C2 1.977(5)
Mo1 C5 2.320(5)
Mo1 C6 2.322(5)
Mo1 C3 2.353(4)
Mo1 C4 2.360(5)
Mo1 C7 2.362(5)
Mo1 P1 2.4420(13)
Mo1 I1 2.8619(6)
C1 O1 1.152(5)
C2 O2 1.155(5)
C3 C7 1.420(6)
C3 C4 1.422(6)
C3 C8 1.503(6)
C4 C5 1.412(7)
C4 H4A 1.0000
C5 C6 1.434(7)
C5 H5A 1.0000
C6 C7 1.396(7)
C6 H6A 1.0000
C7 H7A 1.0000
C8 C9 1.534(6)
C8 H8A 0.9900
C8 H8B 0.9900
C9 P1 1.831(4)
C9 H9A 0.9900
C9 H9B 0.9900
P1 C10 1.808(5)
P1 C16 1.838(5)
C10 C11 1.387(6)
C10 C15 1.394(6)
C11 C12 1.380(7)
C11 H11A 0.9500
C12 C13 1.362(7)
C12 H12A 0.9500
C13 C14 1.383(7)
C13 H13A 0.9500
C14 C15 1.381(7)
C14 H14A 0.9500
C15 H15A 0.9500
C16 C17 1.389(6)
C16 C21 1.402(6)
C17 C18 1.387(6)
C17 H17A 0.9500
C18 C19 1.371(7)
C18 H18A 0.9500
C19 C20 1.379(7)
C19 H19A 0.9500
C20 C21 1.392(6)
C20 H20A 0.9500
C21 H21A 0.9500

loop_
_geom_torsion_atom_site_label_1
_geom_torsion_atom_site_label_2
_geom_torsion_atom_site_label_3
_geom_torsion_atom_site_label_4
_geom_torsion
C2 Mo1 C1 O1 169(5)
C5 Mo1 C1 O1 15(5)
C6 Mo1 C1 O1 25(5)
C3 Mo1 C1 O1 -47(5)
C4 Mo1 C1 O1 -20(5)
C7 Mo1 C1 O1 -34(5)
P1 Mo1 C1 O1 -113(5)
I1 Mo1 C1 O1 96(5)
C1 Mo1 C2 O2 79(11)
C5 Mo1 C2 O2 -145(11)
C6 Mo1 C2 O2 -125(11)
C3 Mo1 C2 O2 -59(11)
C4 Mo1 C2 O2 -71(11)
C7 Mo1 C2 O2 -89(11)
P1 Mo1 C2 O2 1(11)
I1 Mo1 C2 O2 154(11)
C1 Mo1 C3 C7 169.1(3)
C2 Mo1 C3 C7 -58.0(4)
C5 Mo1 C3 C7 78.6(3)
C6 Mo1 C3 C7 36.2(3)
C4 Mo1 C3 C7 115.5(4)
P1 Mo1 C3 C7 -120.8(3)
I1 Mo1 C3 C7 62.1(3)
C1 Mo1 C3 C4 53.6(3)
C2 Mo1 C3 C4 -173.5(3)
C5 Mo1 C3 C4 -36.9(3)
C6 Mo1 C3 C4 -79.3(3)
C7 Mo1 C3 C4 -115.5(4)
P1 Mo1 C3 C4 123.7(3)
I1 Mo1 C3 C4 -53.4(4)
C1 Mo1 C3 C8 -67.5(4)
C2 Mo1 C3 C8 65.5(4)
C5 Mo1 C3 C8 -158.0(4)
C6 Mo1 C3 C8 159.6(4)
C4 Mo1 C3 C8 -121.1(5)
C7 Mo1 C3 C8 123.4(5)
P1 Mo1 C3 C8 2.6(3)
I1 Mo1 C3 C8 -174.4(3)
C7 C3 C4 C5 -2.6(5)
C8 C3 C4 C5 178.4(4)
Mo1 C3 C4 C5 62.3(3)
C7 C3 C4 Mo1 -64.9(3)
C8 C3 C4 Mo1 116.1(4)
C1 Mo1 C4 C5 109.0(3)
C2 Mo1 C4 C5 -100.0(6)
C6 Mo1 C4 C5 -38.4(3)
C3 Mo1 C4 C5 -116.9(4)
C7 Mo1 C4 C5 -79.3(3)
P1 Mo1 C4 C5 -170.1(3)
I1 Mo1 C4 C5 30.1(3)
C1 Mo1 C4 C3 -134.1(3)
C2 Mo1 C4 C3 16.9(7)
C5 Mo1 C4 C3 116.9(4)
C6 Mo1 C4 C3 78.5(3)
C7 Mo1 C4 C3 37.6(3)
P1 Mo1 C4 C3 -53.2(3)
I1 Mo1 C4 C3 147.0(2)
C3 C4 C5 C6 1.5(5)
Mo1 C4 C5 C6 64.6(3)
C3 C4 C5 Mo1 -63.1(3)
C1 Mo1 C5 C4 -76.5(3)
C2 Mo1 C5 C4 148.5(3)
C6 Mo1 C5 C4 115.3(4)
C3 Mo1 C5 C4 36.9(3)
C7 Mo1 C5 C4 78.2(3)
P1 Mo1 C5 C4 12.8(4)
I1 Mo1 C5 C4 -153.1(3)
C1 Mo1 C5 C6 168.1(3)
C2 Mo1 C5 C6 33.2(5)
C3 Mo1 C5 C6 -78.4(3)
C4 Mo1 C5 C6 -115.3(4)
C7 Mo1 C5 C6 -37.1(3)
P1 Mo1 C5 C6 -102.6(3)
I1 Mo1 C5 C6 91.6(3)
C4 C5 C6 C7 0.2(5)
Mo1 C5 C6 C7 66.1(3)
C4 C5 C6 Mo1 -65.9(3)
C1 Mo1 C6 C7 -133.0(3)
C2 Mo1 C6 C7 84.9(3)
C5 Mo1 C6 C7 -115.3(4)
C3 Mo1 C6 C7 -36.6(3)
C4 Mo1 C6 C7 -77.9(3)
P1 Mo1 C6 C7 -8.4(3)
I1 Mo1 C6 C7 158.9(3)
C1 Mo1 C6 C5 -17.7(4)
C2 Mo1 C6 C5 -159.7(3)
C3 Mo1 C6 C5 78.8(3)
C4 Mo1 C6 C5 37.4(3)
C7 Mo1 C6 C5 115.3(4)
P1 Mo1 C6 C5 107.0(3)
I1 Mo1 C6 C5 -85.7(3)
C5 C6 C7 C3 -1.8(5)
Mo1 C6 C7 C3 62.8(3)
C5 C6 C7 Mo1 -64.6(3)
C4 C3 C7 C6 2.7(5)
C8 C3 C7 C6 -178.3(4)
Mo1 C3 C7 C6 -62.1(3)
C4 C3 C7 Mo1 64.8(3)
C8 C3 C7 Mo1 -116.2(5)
C1 Mo1 C7 C6 97.3(4)
C2 Mo1 C7 C6 -106.5(3)
C5 Mo1 C7 C6 38.5(3)
C3 Mo1 C7 C6 117.7(4)
C4 Mo1 C7 C6 80.0(3)
P1 Mo1 C7 C6 173.4(3)
I1 Mo1 C7 C6 -24.3(3)
C1 Mo1 C7 C3 -20.4(5)
C2 Mo1 C7 C3 135.8(3)
C5 Mo1 C7 C3 -79.2(3)
C6 Mo1 C7 C3 -117.7(4)
C4 Mo1 C7 C3 -37.7(3)
P1 Mo1 C7 C3 55.7(3)
I1 Mo1 C7 C3 -142.0(2)
C7 C3 C8 C9 120.5(5)
C4 C3 C8 C9 -60.7(6)
Mo1 C3 C8 C9 29.2(5)
C3 C8 C9 P1 -51.0(4)
C8 C9 P1 C10 178.0(3)
C8 C9 P1 C16 -74.4(3)
C8 C9 P1 Mo1 51.1(3)
C1 Mo1 P1 C10 -25.6(2)
C2 Mo1 P1 C10 78.4(2)
C5 Mo1 P1 C10 -126.2(2)
C6 Mo1 P1 C10 -172.5(2)
C3 Mo1 P1 C10 -147.6(2)
C4 Mo1 P1 C10 -118.9(2)
C7 Mo1 P1 C10 -177.2(2)
I1 Mo1 P1 C10 29.39(19)
C1 Mo1 P1 C9 94.7(2)
C2 Mo1 P1 C9 -161.3(2)
C5 Mo1 P1 C9 -5.9(2)
C6 Mo1 P1 C9 -52.2(2)
C3 Mo1 P1 C9 -27.3(2)
C4 Mo1 P1 C9 1.4(2)
C7 Mo1 P1 C9 -56.9(2)
I1 Mo1 P1 C9 149.71(15)
C1 Mo1 P1 C16 -152.5(2)
C2 Mo1 P1 C16 -48.5(2)
C5 Mo1 P1 C16 106.9(2)
C6 Mo1 P1 C16 60.6(2)
C3 Mo1 P1 C16 85.5(2)
C4 Mo1 P1 C16 114.2(2)
C7 Mo1 P1 C16 55.9(2)
I1 Mo1 P1 C16 -97.51(18)
C9 P1 C10 C11 -30.2(4)
C16 P1 C10 C11 -136.7(4)
Mo1 P1 C10 C11 88.6(4)
C9 P1 C10 C15 156.1(4)
C16 P1 C10 C15 49.6(4)
Mo1 P1 C10 C15 -85.1(4)
C15 C10 C11 C12 -1.3(7)
P1 C10 C11 C12 -175.0(4)
C10 C11 C12 C13 0.2(8)
C11 C12 C13 C14 1.0(8)
C12 C13 C14 C15 -1.0(8)
C13 C14 C15 C10 -0.1(8)
C11 C10 C15 C14 1.2(7)
P1 C10 C15 C14 175.1(4)
C10 P1 C16 C17 -139.0(4)
C9 P1 C16 C17 109.4(4)
Mo1 P1 C16 C17 -5.3(5)
C10 P1 C16 C21 46.1(4)
C9 P1 C16 C21 -65.5(4)
Mo1 P1 C16 C21 179.8(3)
C21 C16 C17 C18 -0.3(7)
P1 C16 C17 C18 -175.2(4)
C16 C17 C18 C19 1.3(8)
C17 C18 C19 C20 -1.6(8)
C18 C19 C20 C21 0.8(8)
C19 C20 C21 C16 0.2(7)
C17 C16 C21 C20 -0.5(7)
P1 C16 C21 C20 174.6(4)
